data_1552241
loop_
_publ_author_name
'Brown, Ronald W.'
'Zamani, Farzad'
'Gardiner, Michael G.'
'Yu, Haibo'
'Pyne, Stephen G.'
'Hyland, Christopher J. T.'

_publ_section_title
;
 Divergent Pd-catalyzed cross-coupling of allenyloxazolidinones to give
 chiral 1,3-dienes and vinyloxazolidinones
;
_journal_name_full 'Chemical Science'
_journal_paper_doi 10.1039/C9SC03215K
_journal_year 2019
_chemical_absolute_configuration ad
_chemical_formula_moiety 'C22 H24 N2 O7 S'
_chemical_formula_sum 'C22 H24 N2 O7 S'
_chemical_formula_weight 460.49
_space_group_crystal_system orthorhombic
_space_group_IT_number 19
_space_group_name_Hall 'P 2ac 2ab'
_space_group_name_H-M_alt 'P 21 21 21'
_symmetry_space_group_name_Hall 'P 2ac 2ab'
_symmetry_space_group_name_H-M 'P 21 21 21'
_atom_sites_solution_hydrogens geom
_audit_creation_date 2019-05-27
_audit_creation_method
;
Olex2 1.2
(compiled 2018.05.29 svn.r3508 for OlexSys, GUI svn.r5506)
;
_audit_update_record
;
2019-05-28 deposited with the CCDC.    2019-08-16 downloaded from the CCDC.
;
_cell_angle_alpha 90
_cell_angle_beta 90
_cell_angle_gamma 90
_cell_formula_units_Z 4
_cell_length_a 7.5533(2)
_cell_length_b 9.7486(2)
_cell_length_c 29.0797(6)
_cell_measurement_reflns_used 8999
_cell_measurement_temperature 125(2)
_cell_measurement_theta_max 66.59
_cell_measurement_theta_min 4.78
_cell_volume 2141.26(8)
_computing_molecular_graphics 'Olex2 (Dolomanov et al., 2009)'
_computing_publication_material 'Olex2 (Dolomanov et al., 2009)'
_computing_structure_refinement 'ShelXL (Sheldrick, 2015)'
_diffrn_ambient_temperature 125.0
_diffrn_measured_fraction_theta_full 0.979
_diffrn_measured_fraction_theta_max 0.999
_diffrn_measurement_device_type 'Bruker APEX-II CCD'
_diffrn_measurement_method '\f and \w scans'
_diffrn_radiation_type CuK\a
_diffrn_radiation_wavelength 1.54178
_diffrn_reflns_av_R_equivalents 0.0306
_diffrn_reflns_av_unetI/netI 0.0308
_diffrn_reflns_Laue_measured_fraction_full 0.979
_diffrn_reflns_Laue_measured_fraction_max 0.999
_diffrn_reflns_limit_h_max 8
_diffrn_reflns_limit_h_min -8
_diffrn_reflns_limit_k_max 11
_diffrn_reflns_limit_k_min -10
_diffrn_reflns_limit_l_max 34
_diffrn_reflns_limit_l_min -32
_diffrn_reflns_number 12058
_diffrn_reflns_point_group_measured_fraction_full 0.976
_diffrn_reflns_point_group_measured_fraction_max 0.996
_diffrn_reflns_theta_full 67.679
_diffrn_reflns_theta_max 66.586
_diffrn_reflns_theta_min 3.039
_diffrn_standards_number 0
_exptl_absorpt_coefficient_mu 1.763
_exptl_absorpt_correction_T_max 0.7528
_exptl_absorpt_correction_T_min 0.6884
_exptl_absorpt_correction_type multi-scan
_exptl_absorpt_process_details
;
SADABS-2014/5 (Bruker,2014/5) was used for absorption correction.
wR2(int) was 0.0736 before and 0.0488 after correction.
The Ratio of minimum to maximum transmission is 0.9145.
The \l/2 correction factor is Not present.
;
_exptl_crystal_colour colourless
_exptl_crystal_colour_primary colourless
_exptl_crystal_density_diffrn 1.428
_exptl_crystal_description prism
_exptl_crystal_F_000 968
_exptl_crystal_size_max 0.15
_exptl_crystal_size_mid 0.1
_exptl_crystal_size_min 0.05
_refine_diff_density_max 0.559
_refine_diff_density_min -0.268
_refine_diff_density_rms 0.049
_refine_ls_abs_structure_details
;
 Flack x determined using 1508 quotients [(I+)-(I-)]/[(I+)+(I-)]
 (Parsons, Flack and Wagner, Acta Cryst. B69 (2013) 249-259).
;
_refine_ls_abs_structure_Flack -0.003(9)
_refine_ls_extinction_method none
_refine_ls_goodness_of_fit_ref 1.097
_refine_ls_hydrogen_treatment constr
_refine_ls_matrix_type full
_refine_ls_number_parameters 293
_refine_ls_number_reflns 3772
_refine_ls_number_restraints 0
_refine_ls_restrained_S_all 1.097
_refine_ls_R_factor_all 0.0380
_refine_ls_R_factor_gt 0.0367
_refine_ls_shift/su_max 0.000
_refine_ls_shift/su_mean 0.000
_refine_ls_structure_factor_coef Fsqd
_refine_ls_weighting_details 'w=1/[\s^2^(Fo^2^)+(0.0459P)^2^+0.8703P] where P=(Fo^2^+2Fc^2^)/3'
_refine_ls_weighting_scheme calc
_refine_ls_wR_factor_gt 0.0921
_refine_ls_wR_factor_ref 0.0931
_reflns_Friedel_coverage 0.718
_reflns_Friedel_fraction_full 0.973
_reflns_Friedel_fraction_max 0.993
_reflns_number_gt 3662
_reflns_number_total 3772
_reflns_threshold_expression 'I > 2\s(I)'
_cod_data_source_file c9sc03215k2.cif
_cod_data_source_block 17mg018_0m
_cod_database_code 1552241
_shelxl_version_number 2014-3
_shelx_space_group_comment
;
The symmetry employed for this shelxl refinement is uniquely defined
by the following loop, which should always be used as a source of
symmetry information in preference to the above space-group names.
They are only intended as comments.
;
_shelx_estimated_absorpt_t_max 0.917
_shelx_estimated_absorpt_t_min 0.778
_olex2_refinement_description
;
1. Fixed Uiso
 At 1.2 times of:
  All C(H) groups
 At 1.5 times of:
  All C(H,H,H) groups
2.a Ternary CH refined with riding coordinates:
 C9(H9), C11(H11), C12(H12)
2.b Aromatic/amide H refined with riding coordinates:
 C2(H2), C3(H3), C5(H5), C6(H6), C13(H13), C17(H17), C18(H18), C21(H21),
 C22(H22)
2.c Idealised Me refined as rotating group:
 C8(H8A,H8B,H8C), C10(H10A,H10B,H10C), C15(H15A,H15B,H15C), C20(H20A,H20B,H20C)
;
_olex2_submission_special_instructions 'No special instructions were received'

loop_
_space_group_symop_operation_xyz
'x, y, z'
'-x+1/2, -y, z+1/2'
'x+1/2, -y+1/2, -z'
'-x, y+1/2, -z+1/2'

loop_
_atom_site_label
_atom_site_type_symbol
_atom_site_fract_x
_atom_site_fract_y
_atom_site_fract_z
_atom_site_U_iso_or_equiv
_atom_site_adp_type
_atom_site_occupancy
_atom_site_site_symmetry_order
_atom_site_calc_flag
_atom_site_refinement_flags_posn
S1 S 0.66917(10) 0.64259(9) 0.19394(2) 0.0305(2) Uani 1 1 d .
O1 O 0.7155(4) 0.7767(3) 0.20933(9) 0.0477(7) Uani 1 1 d .
O2 O 0.7619(3) 0.5259(3) 0.20993(8) 0.0429(6) Uani 1 1 d .
O3 O 0.8297(4) 0.7251(3) -0.02762(9) 0.0480(7) Uani 1 1 d .
O4 O 0.6571(4) 0.5484(3) -0.03167(8) 0.0434(6) Uani 1 1 d .
O5 O 0.4221(3) 0.3908(2) 0.19011(8) 0.0328(5) Uani 1 1 d .
O6 O 0.2088(3) 0.5143(2) 0.22452(7) 0.0263(5) Uani 1 1 d .
O7 O 0.4679(3) 0.5798(3) 0.50722(7) 0.0354(6) Uani 1 1 d .
N1 N 0.4593(3) 0.6235(3) 0.20757(9) 0.0273(6) Uani 1 1 d .
N2 N 0.7361(4) 0.6369(3) -0.01014(9) 0.0328(6) Uani 1 1 d .
C1 C 0.6802(4) 0.6420(3) 0.13285(10) 0.0246(6) Uani 1 1 d .
C2 C 0.6548(4) 0.5194(3) 0.10992(10) 0.0268(6) Uani 1 1 d .
H2 H 0.6264 0.4381 0.1264 0.032 Uiso 1 1 calc R
C3 C 0.6714(5) 0.5173(3) 0.06221(11) 0.0287(6) Uani 1 1 d .
H3 H 0.6520 0.4354 0.0453 0.034 Uiso 1 1 calc R
C4 C 0.7170(4) 0.6378(3) 0.04029(10) 0.0257(6) Uani 1 1 d .
C5 C 0.7454(5) 0.7594(3) 0.06321(12) 0.0315(7) Uani 1 1 d .
H5 H 0.7791 0.8397 0.0469 0.038 Uiso 1 1 calc R
C6 C 0.7237(4) 0.7621(3) 0.11063(12) 0.0305(7) Uani 1 1 d .
H6 H 0.7386 0.8450 0.1274 0.037 Uiso 1 1 calc R
C7 C 0.3693(4) 0.4958(3) 0.20590(10) 0.0253(6) Uani 1 1 d .
C8 C 0.1509(6) 0.9224(4) 0.18394(14) 0.0472(9) Uani 1 1 d .
H8A H 0.1108 0.9636 0.1550 0.071 Uiso 1 1 calc GR
H8B H 0.2148 0.9912 0.2021 0.071 Uiso 1 1 calc GR
H8C H 0.0484 0.8897 0.2014 0.071 Uiso 1 1 calc GR
C9 C 0.2716(5) 0.8042(4) 0.17375(12) 0.0376(8) Uani 1 1 d .
H9 H 0.3785 0.8423 0.1580 0.045 Uiso 1 1 calc R
C10 C 0.1829(6) 0.7041(4) 0.14011(11) 0.0392(8) Uani 1 1 d .
H10A H 0.1527 0.7525 0.1116 0.059 Uiso 1 1 calc GR
H10B H 0.0749 0.6671 0.1541 0.059 Uiso 1 1 calc GR
H10C H 0.2645 0.6287 0.1332 0.059 Uiso 1 1 calc GR
C11 C 0.3351(4) 0.7353(3) 0.21822(10) 0.0267(6) Uani 1 1 d .
H11 H 0.3933 0.8043 0.2387 0.032 Uiso 1 1 calc R
C12 C 0.1985(4) 0.6509(3) 0.24571(9) 0.0239(6) Uani 1 1 d .
H12 H 0.0770 0.6905 0.2424 0.029 Uiso 1 1 calc R
C13 C 0.2476(4) 0.6354(3) 0.29544(10) 0.0241(6) Uani 1 1 d .
H13 H 0.3506 0.5826 0.3016 0.029 Uiso 1 1 calc R
C14 C 0.1652(4) 0.6862(3) 0.33192(10) 0.0230(6) Uani 1 1 d .
C15 C -0.0031(4) 0.7677(3) 0.32928(11) 0.0306(7) Uani 1 1 d .
H15A H -0.0451 0.7697 0.2974 0.046 Uiso 1 1 calc GR
H15B H 0.0191 0.8616 0.3399 0.046 Uiso 1 1 calc GR
H15C H -0.0932 0.7250 0.3489 0.046 Uiso 1 1 calc GR
C16 C 0.2425(4) 0.6628(3) 0.37876(10) 0.0235(6) Uani 1 1 d .
C17 C 0.1352(4) 0.6506(3) 0.41750(10) 0.0262(6) Uani 1 1 d .
H17 H 0.0107 0.6604 0.4142 0.031 Uiso 1 1 calc R
C18 C 0.2050(5) 0.6245(3) 0.46103(10) 0.0282(7) Uani 1 1 d .
H18 H 0.1287 0.6169 0.4869 0.034 Uiso 1 1 calc R
C19 C 0.3856(5) 0.6097(3) 0.46640(10) 0.0265(7) Uani 1 1 d .
C20 C 0.3583(6) 0.5587(4) 0.54654(11) 0.0383(8) Uani 1 1 d .
H20A H 0.2886 0.6417 0.5524 0.057 Uiso 1 1 calc GR
H20B H 0.4327 0.5388 0.5733 0.057 Uiso 1 1 calc GR
H20C H 0.2784 0.4813 0.5409 0.057 Uiso 1 1 calc GR
C21 C 0.4962(5) 0.6242(4) 0.42834(11) 0.0319(7) Uani 1 1 d .
H21 H 0.6208 0.6164 0.4319 0.038 Uiso 1 1 calc R
C22 C 0.4251(4) 0.6499(3) 0.38536(10) 0.0274(6) Uani 1 1 d .
H22 H 0.5022 0.6589 0.3597 0.033 Uiso 1 1 calc R

loop_
_atom_site_aniso_label
_atom_site_aniso_U_11
_atom_site_aniso_U_22
_atom_site_aniso_U_33
_atom_site_aniso_U_23
_atom_site_aniso_U_13
_atom_site_aniso_U_12
S1 0.0260(4) 0.0409(4) 0.0245(3) -0.0073(3) 0.0008(3) -0.0072(3)
O1 0.0481(16) 0.0580(17) 0.0372(13) -0.0231(12) 0.0097(12) -0.0281(13)
O2 0.0336(13) 0.0620(17) 0.0331(13) 0.0058(12) -0.0047(11) 0.0118(12)
O3 0.0551(17) 0.0551(16) 0.0339(12) 0.0103(12) 0.0060(13) -0.0103(15)
O4 0.0405(14) 0.0579(16) 0.0320(12) -0.0093(11) -0.0033(12) -0.0077(13)
O5 0.0406(13) 0.0237(11) 0.0341(12) -0.0054(9) 0.0031(11) 0.0026(9)
O6 0.0265(11) 0.0272(11) 0.0253(10) -0.0019(9) -0.0005(9) -0.0034(9)
O7 0.0422(14) 0.0452(14) 0.0189(10) 0.0053(9) -0.0046(10) -0.0066(11)
N1 0.0280(14) 0.0275(14) 0.0265(12) -0.0061(11) 0.0031(11) -0.0031(11)
N2 0.0281(13) 0.0433(16) 0.0271(13) 0.0029(13) -0.0005(11) 0.0027(14)
C1 0.0203(13) 0.0282(15) 0.0252(13) -0.0042(12) 0.0015(12) -0.0004(13)
C2 0.0272(16) 0.0244(15) 0.0287(15) 0.0007(12) 0.0030(14) -0.0003(13)
C3 0.0291(15) 0.0267(15) 0.0303(15) -0.0084(12) 0.0022(15) -0.0037(14)
C4 0.0204(15) 0.0332(16) 0.0234(14) -0.0001(13) -0.0003(11) 0.0025(13)
C5 0.0341(17) 0.0256(16) 0.0347(17) 0.0031(14) 0.0023(14) 0.0011(14)
C6 0.0309(17) 0.0256(16) 0.0350(17) -0.0057(13) 0.0035(14) 0.0000(13)
C7 0.0287(16) 0.0253(15) 0.0220(14) 0.0008(12) -0.0031(12) -0.0023(13)
C8 0.059(3) 0.042(2) 0.0408(19) 0.0042(16) -0.001(2) 0.0122(19)
C9 0.053(2) 0.0292(17) 0.0310(17) 0.0042(13) -0.0071(16) 0.0006(15)
C10 0.052(2) 0.0424(19) 0.0236(15) 0.0026(13) -0.0115(17) 0.0063(18)
C11 0.0317(16) 0.0252(15) 0.0233(14) -0.0048(11) -0.0024(14) 0.0042(14)
C12 0.0242(14) 0.0252(14) 0.0221(13) -0.0034(12) -0.0026(12) 0.0048(13)
C13 0.0244(14) 0.0236(14) 0.0242(14) 0.0032(12) -0.0054(12) 0.0031(12)
C14 0.0250(14) 0.0212(13) 0.0228(14) 0.0014(10) -0.0003(14) -0.0022(12)
C15 0.0333(17) 0.0302(17) 0.0283(16) -0.0001(13) -0.0019(14) 0.0051(14)
C16 0.0325(16) 0.0159(13) 0.0220(14) -0.0002(11) -0.0010(12) -0.0020(12)
C17 0.0264(15) 0.0255(15) 0.0268(14) -0.0015(12) 0.0003(12) 0.0025(13)
C18 0.0361(18) 0.0270(15) 0.0215(14) 0.0006(12) 0.0045(13) -0.0015(13)
C19 0.0375(18) 0.0201(14) 0.0220(14) 0.0029(11) -0.0027(13) -0.0045(12)
C20 0.049(2) 0.045(2) 0.0205(15) 0.0005(14) -0.0020(15) -0.0027(17)
C21 0.0313(16) 0.0361(18) 0.0284(16) 0.0067(13) -0.0026(14) -0.0055(14)
C22 0.0299(16) 0.0296(16) 0.0229(14) 0.0070(13) 0.0004(13) -0.0050(14)

loop_
_atom_type_symbol
_atom_type_description
_atom_type_scat_dispersion_real
_atom_type_scat_dispersion_imag
_atom_type_scat_source
C C 0.0181 0.0091 'International Tables Vol C Tables 4.2.6.8 and 6.1.1.4'
H H 0.0000 0.0000 'International Tables Vol C Tables 4.2.6.8 and 6.1.1.4'
N N 0.0311 0.0180 'International Tables Vol C Tables 4.2.6.8 and 6.1.1.4'
O O 0.0492 0.0322 'International Tables Vol C Tables 4.2.6.8 and 6.1.1.4'
S S 0.3331 0.5567 'International Tables Vol C Tables 4.2.6.8 and 6.1.1.4'

loop_
_geom_angle_atom_site_label_1
_geom_angle_atom_site_label_2
_geom_angle_atom_site_label_3
_geom_angle
O1 S1 N1 105.36(15)
O1 S1 C1 107.74(16)
O2 S1 O1 120.87(17)
O2 S1 N1 107.86(15)
O2 S1 C1 107.62(15)
N1 S1 C1 106.61(14)
C7 O6 C12 109.8(2)
C19 O7 C20 117.5(3)
C7 N1 S1 123.6(2)
C7 N1 C11 110.6(2)
C11 N1 S1 125.5(2)
O3 N2 C4 117.8(3)
O4 N2 O3 124.4(3)
O4 N2 C4 117.8(3)
C2 C1 S1 118.5(2)
C6 C1 S1 118.5(2)
C6 C1 C2 122.8(3)
C1 C2 H2 120.7
C1 C2 C3 118.7(3)
C3 C2 H2 120.7
C2 C3 H3 121.0
C4 C3 C2 118.0(3)
C4 C3 H3 121.0
C3 C4 N2 118.6(3)
C5 C4 N2 118.2(3)
C5 C4 C3 123.2(3)
C4 C5 H5 120.7
C4 C5 C6 118.6(3)
C6 C5 H5 120.7
C1 C6 C5 118.5(3)
C1 C6 H6 120.7
C5 C6 H6 120.7
O5 C7 O6 125.1(3)
O5 C7 N1 127.3(3)
O6 C7 N1 107.6(3)
H8A C8 H8B 109.5
H8A C8 H8C 109.5
H8B C8 H8C 109.5
C9 C8 H8A 109.5
C9 C8 H8B 109.5
C9 C8 H8C 109.5
C8 C9 H9 107.2
C8 C9 C10 110.4(3)
C8 C9 C11 111.1(3)
C10 C9 H9 107.2
C11 C9 H9 107.2
C11 C9 C10 113.3(3)
C9 C10 H10A 109.5
C9 C10 H10B 109.5
C9 C10 H10C 109.5
H10A C10 H10B 109.5
H10A C10 H10C 109.5
H10B C10 H10C 109.5
N1 C11 C9 110.3(3)
N1 C11 H11 110.1
N1 C11 C12 98.1(2)
C9 C11 H11 110.1
C9 C11 C12 117.4(3)
C12 C11 H11 110.1
O6 C12 C11 103.3(2)
O6 C12 H12 111.0
O6 C12 C13 107.4(2)
C11 C12 H12 111.0
C13 C12 C11 112.8(2)
C13 C12 H12 111.0
C12 C13 H13 115.9
C14 C13 C12 128.1(3)
C14 C13 H13 115.9
C13 C14 C15 123.7(3)
C13 C14 C16 119.2(3)
C16 C14 C15 117.2(3)
C14 C15 H15A 109.5
C14 C15 H15B 109.5
C14 C15 H15C 109.5
H15A C15 H15B 109.5
H15A C15 H15C 109.5
H15B C15 H15C 109.5
C17 C16 C14 121.4(3)
C17 C16 C22 117.1(3)
C22 C16 C14 121.5(3)
C16 C17 H17 119.0
C16 C17 C18 122.0(3)
C18 C17 H17 119.0
C17 C18 H18 120.1
C19 C18 C17 119.7(3)
C19 C18 H18 120.1
O7 C19 C18 124.6(3)
O7 C19 C21 115.9(3)
C18 C19 C21 119.5(3)
O7 C20 H20A 109.5
O7 C20 H20B 109.5
O7 C20 H20C 109.5
H20A C20 H20B 109.5
H20A C20 H20C 109.5
H20B C20 H20C 109.5
C19 C21 H21 119.9
C22 C21 C19 120.2(3)
C22 C21 H21 119.9
C16 C22 H22 119.2
C21 C22 C16 121.5(3)
C21 C22 H22 119.2

loop_
_geom_bond_atom_site_label_1
_geom_bond_atom_site_label_2
_geom_bond_distance
S1 O1 1.426(3)
S1 O2 1.414(3)
S1 N1 1.645(3)
S1 C1 1.778(3)
O3 N2 1.224(4)
O4 N2 1.222(4)
O5 C7 1.191(4)
O6 C7 1.340(4)
O6 C12 1.469(4)
O7 C19 1.371(4)
O7 C20 1.426(4)
N1 C7 1.419(4)
N1 C11 1.471(4)
N2 C4 1.474(4)
C1 C2 1.383(4)
C1 C6 1.377(5)
C2 H2 0.9500
C2 C3 1.393(4)
C3 H3 0.9500
C3 C4 1.381(5)
C4 C5 1.376(5)
C5 H5 0.9500
C5 C6 1.389(5)
C6 H6 0.9500
C8 H8A 0.9800
C8 H8B 0.9800
C8 H8C 0.9800
C8 C9 1.499(5)
C9 H9 1.0000
C9 C10 1.536(5)
C9 C11 1.535(4)
C10 H10A 0.9800
C10 H10B 0.9800
C10 H10C 0.9800
C11 H11 1.0000
C11 C12 1.543(4)
C12 H12 1.0000
C12 C13 1.501(4)
C13 H13 0.9500
C13 C14 1.326(4)
C14 C15 1.501(4)
C14 C16 1.499(4)
C15 H15A 0.9800
C15 H15B 0.9800
C15 H15C 0.9800
C16 C17 1.393(4)
C16 C22 1.398(4)
C17 H17 0.9500
C17 C18 1.395(4)
C18 H18 0.9500
C18 C19 1.380(5)
C19 C21 1.394(5)
C20 H20A 0.9800
C20 H20B 0.9800
C20 H20C 0.9800
C21 H21 0.9500
C21 C22 1.383(4)
C22 H22 0.9500
